data_7161206
loop_
_publ_author_name
'Wang, Xueli'
'Li, Lijun'
'Yan, Qinqin'
'Wang, Zhenyi'
'Liu, Zexuan'
'Chen, Jingyi'
'Liu, Zhong-Quan'
'Li, Zejiang'

_publ_section_title
;
 Photo-induced thio/selenocyanation-annulation-rearrangement of
 indole-tethered 1,6-enynes.
;
_journal_issue 19
_journal_name_full 'Organic &amp; biomolecular chemistry'
_journal_page_first 4016
_journal_page_last 4021
_journal_paper_doi 10.1039/d6ob00481d
_journal_volume 24
_journal_year 2026
_chemical_formula_moiety 'C21 H14 N2 O3 S'
_chemical_formula_sum 'C21 H14 N2 O3 S'
_chemical_formula_weight 374.40
_space_group_crystal_system orthorhombic
_space_group_IT_number 61
_space_group_name_Hall '-P 2ac 2ab'
_space_group_name_H-M_alt 'P b c a'
_atom_sites_solution_hydrogens geom
_atom_sites_solution_primary dual
_audit_creation_date 2025-08-29
_audit_creation_method
;
Olex2 1.5
(compiled 2025.07.13 svn.rb7424aed for OlexSys, GUI svn.r7314)
;
_audit_update_record
;
2026-01-13 deposited with the CCDC.	2026-04-20 downloaded from the CCDC.
;
_cell_angle_alpha 90
_cell_angle_beta 90
_cell_angle_gamma 90
_cell_formula_units_Z 8
_cell_length_a 15.719(4)
_cell_length_b 10.479(3)
_cell_length_c 21.491(7)
_cell_measurement_reflns_used 9248
_cell_measurement_temperature 293(2)
_cell_measurement_theta_max 24.080
_cell_measurement_theta_min 2.521
_cell_volume 3540.0(18)
_computing_cell_refinement 'SAINT V8.41 (?, 2016)'
_computing_data_reduction 'SAINT V8.41 (?, 2016)'
_computing_molecular_graphics 'Olex2 1.5 (Dolomanov et al., 2009)'
_computing_publication_material 'Olex2 1.5 (Dolomanov et al., 2009)'
_computing_structure_refinement 'SHELXL 2018/3 (Sheldrick, 2015)'
_computing_structure_solution 'SHELXT 2018/2 (Sheldrick, 2018)'
_diffrn_ambient_temperature 293(2)
_diffrn_measured_fraction_theta_full 0.999
_diffrn_measured_fraction_theta_max 0.988
_diffrn_measurement_device_type 'CCD area detector'
_diffrn_measurement_method 'phi and omega scans'
_diffrn_radiation_type MoK\a
_diffrn_radiation_wavelength 0.71073
_diffrn_reflns_av_R_equivalents 0.0813
_diffrn_reflns_av_unetI/netI 0.0323
_diffrn_reflns_Laue_measured_fraction_full 0.999
_diffrn_reflns_Laue_measured_fraction_max 0.988
_diffrn_reflns_limit_h_max 20
_diffrn_reflns_limit_h_min -18
_diffrn_reflns_limit_k_max 13
_diffrn_reflns_limit_k_min -13
_diffrn_reflns_limit_l_max 27
_diffrn_reflns_limit_l_min -27
_diffrn_reflns_number 50126
_diffrn_reflns_point_group_measured_fraction_full 0.999
_diffrn_reflns_point_group_measured_fraction_max 0.988
_diffrn_reflns_theta_full 25.242
_diffrn_reflns_theta_max 27.588
_diffrn_reflns_theta_min 1.895
_diffrn_source_current 1.4
_diffrn_source_power 0.07
_diffrn_source_voltage 50.0
_exptl_absorpt_coefficient_mu 0.208
_exptl_absorpt_correction_T_max 0.7456
_exptl_absorpt_correction_T_min 0.7026
_exptl_absorpt_correction_type multi-scan
_exptl_absorpt_process_details
;
SADABS-2016/2 (Bruker,2016/2) was used for absorption correction.
wR2(int) was 0.1053 before and 0.0599 after correction.
The Ratio of minimum to maximum transmission is 0.9423.
The \l/2 correction factor is Not present.
;
_exptl_crystal_colour colourless
_exptl_crystal_colour_primary colourless
_exptl_crystal_density_diffrn 1.405
_exptl_crystal_description block
_exptl_crystal_F_000 1552
_refine_diff_density_max 0.168
_refine_diff_density_min -0.275
_refine_diff_density_rms 0.040
_refine_ls_extinction_method none
_refine_ls_goodness_of_fit_ref 1.035
_refine_ls_hydrogen_treatment constr
_refine_ls_matrix_type full
_refine_ls_number_parameters 245
_refine_ls_number_reflns 4064
_refine_ls_number_restraints 0
_refine_ls_restrained_S_all 1.035
_refine_ls_R_factor_all 0.0831
_refine_ls_R_factor_gt 0.0479
_refine_ls_shift/su_max 0.001
_refine_ls_shift/su_mean 0.000
_refine_ls_structure_factor_coef Fsqd
_refine_ls_weighting_details 'w=1/[\s^2^(Fo^2^)+(0.0457P)^2^+1.4203P] where P=(Fo^2^+2Fc^2^)/3'
_refine_ls_weighting_scheme calc
_refine_ls_wR_factor_gt 0.1043
_refine_ls_wR_factor_ref 0.1216
_reflns_Friedel_coverage 0.000
_reflns_number_gt 2721
_reflns_number_total 4064
_reflns_threshold_expression 'I > 2\s(I)'
_cod_data_source_file d6ob00481d2.cif
_cod_data_source_block mo_zhy20250827_0m
_cod_original_cell_volume 3540.3(18)
_cod_database_code 7161206
_shelx_shelxl_version_number 2018/3
_shelx_space_group_comment
;
The symmetry employed for this shelxl refinement is uniquely defined
by the following loop, which should always be used as a source of
symmetry information in preference to the above space-group names.
They are only intended as comments.
;
_olex2_refinement_description
;
1. Fixed Uiso
 At 1.2 times of:
  All C(H) groups, All C(H,H) groups
 At 1.5 times of:
  All C(H,H,H) groups
2.a Secondary CH2 refined with riding coordinates:
 C13(H13A,H13B)
2.b Aromatic/amide H refined with riding coordinates:
 C2(H2), C3(H3), C4(H4), C5(H5), C17(H17), C18(H18), C19(H19), C20(H20),
 C21(H21)
2.c Idealised Me refined as rotating group:
 C12(H12A,H12B,H12C)
;
_olex2_submission_special_instructions 'No special instructions were received'

loop_
_space_group_symop_operation_xyz
'x, y, z'
'-x+1/2, -y, z+1/2'
'-x, y+1/2, -z+1/2'
'x+1/2, -y+1/2, -z'
'-x, -y, -z'
'x-1/2, y, -z-1/2'
'x, -y-1/2, z-1/2'
'-x-1/2, y-1/2, z'

loop_
_atom_site_label
_atom_site_type_symbol
_atom_site_fract_x
_atom_site_fract_y
_atom_site_fract_z
_atom_site_U_iso_or_equiv
_atom_site_adp_type
_atom_site_occupancy
_atom_site_site_symmetry_order
_atom_site_calc_flag
_atom_site_refinement_flags_posn
_atom_site_refinement_flags_adp
_atom_site_refinement_flags_occupancy
_atom_site_disorder_assembly
_atom_site_disorder_group
S1 S 0.64150(4) 0.43122(6) 0.58091(3) 0.06096(19) Uani 1 1 d . . . . .
O1 O 0.69348(10) 0.75736(15) 0.75787(7) 0.0614(4) Uani 1 1 d . . . . .
O2 O 0.46757(10) 0.69907(15) 0.54826(7) 0.0595(4) Uani 1 1 d . . . . .
O3 O 0.54333(13) 0.35967(15) 0.72410(8) 0.0777(6) Uani 1 1 d . . . . .
N1 N 0.55317(11) 0.74899(15) 0.63181(7) 0.0436(4) Uani 1 1 d . . . . .
N2 N 0.67331(16) 0.6470(3) 0.50642(12) 0.0909(8) Uani 1 1 d . . . . .
C1 C 0.58862(13) 0.87188(19) 0.62511(9) 0.0427(4) Uani 1 1 d . . . . .
C2 C 0.57664(15) 0.9593(2) 0.57826(10) 0.0531(5) Uani 1 1 d . . . . .
H2 H 0.542006 0.942274 0.544178 0.064 Uiso 1 1 calc R U . . .
C3 C 0.61919(17) 1.0745(2) 0.58477(11) 0.0606(6) Uani 1 1 d . . . . .
H3 H 0.613122 1.135996 0.553872 0.073 Uiso 1 1 calc R U . . .
C4 C 0.67024(16) 1.1014(2) 0.63544(12) 0.0622(6) Uani 1 1 d . . . . .
H4 H 0.696223 1.180846 0.638572 0.075 Uiso 1 1 calc R U . . .
C5 C 0.68314(15) 1.0114(2) 0.68155(10) 0.0543(5) Uani 1 1 d . . . . .
H5 H 0.718231 1.028477 0.715378 0.065 Uiso 1 1 calc R U . . .
C6 C 0.64188(13) 0.89429(18) 0.67573(9) 0.0436(5) Uani 1 1 d . . . . .
C7 C 0.64616(13) 0.77917(19) 0.71496(9) 0.0432(5) Uani 1 1 d . . . . .
C8 C 0.58239(13) 0.68829(18) 0.68588(8) 0.0399(4) Uani 1 1 d . . . . .
C9 C 0.54851(13) 0.57032(18) 0.69096(8) 0.0428(5) Uani 1 1 d . . . . .
C10 C 0.49349(14) 0.54622(19) 0.63362(9) 0.0463(5) Uani 1 1 d . . . . .
C11 C 0.50033(13) 0.6722(2) 0.59728(9) 0.0458(5) Uani 1 1 d . . . . .
C12 C 0.39939(15) 0.5216(3) 0.64860(11) 0.0665(7) Uani 1 1 d . . . . .
H12A H 0.393848 0.441167 0.669585 0.100 Uiso 1 1 calc R U . . .
H12B H 0.367186 0.519732 0.610653 0.100 Uiso 1 1 calc R U . . .
H12C H 0.378301 0.588528 0.674914 0.100 Uiso 1 1 calc R U . . .
C13 C 0.52711(15) 0.4370(2) 0.59238(9) 0.0530(5) Uani 1 1 d . . . . .
H13A H 0.500186 0.443667 0.551895 0.064 Uiso 1 1 calc R U . . .
H13B H 0.509235 0.356682 0.610608 0.064 Uiso 1 1 calc R U . . .
C14 C 0.65831(15) 0.5600(3) 0.53621(11) 0.0603(6) Uani 1 1 d . . . . .
C15 C 0.56166(14) 0.46976(19) 0.73808(9) 0.0489(5) Uani 1 1 d . . . . .
C16 C 0.59633(13) 0.49774(18) 0.80072(8) 0.0411(4) Uani 1 1 d . . . . .
C17 C 0.64746(14) 0.4061(2) 0.82862(10) 0.0525(5) Uani 1 1 d . . . . .
H17 H 0.659135 0.330341 0.807789 0.063 Uiso 1 1 calc R U . . .
C18 C 0.68102(15) 0.4268(2) 0.88699(11) 0.0621(6) Uani 1 1 d . . . . .
H18 H 0.715185 0.365180 0.905597 0.074 Uiso 1 1 calc R U . . .
C19 C 0.66362(15) 0.5392(2) 0.91756(10) 0.0606(6) Uani 1 1 d . . . . .
H19 H 0.687124 0.554073 0.956602 0.073 Uiso 1 1 calc R U . . .
C20 C 0.61203(15) 0.6292(2) 0.89102(10) 0.0562(6) Uani 1 1 d . . . . .
H20 H 0.599791 0.704034 0.912474 0.067 Uiso 1 1 calc R U . . .
C21 C 0.57790(14) 0.6093(2) 0.83228(9) 0.0480(5) Uani 1 1 d . . . . .
H21 H 0.542905 0.670638 0.814274 0.058 Uiso 1 1 calc R U . . .

loop_
_atom_site_aniso_label
_atom_site_aniso_U_11
_atom_site_aniso_U_22
_atom_site_aniso_U_33
_atom_site_aniso_U_23
_atom_site_aniso_U_13
_atom_site_aniso_U_12
S1 0.0689(4) 0.0546(3) 0.0594(4) -0.0024(3) -0.0058(3) 0.0071(3)
O1 0.0680(11) 0.0647(10) 0.0514(9) 0.0035(8) -0.0188(8) -0.0172(8)
O2 0.0679(11) 0.0669(10) 0.0437(9) 0.0002(7) -0.0162(7) -0.0009(8)
O3 0.1278(16) 0.0448(9) 0.0607(10) 0.0014(8) -0.0215(10) -0.0235(10)
N1 0.0543(10) 0.0429(9) 0.0334(8) 0.0005(7) -0.0024(7) -0.0058(8)
N2 0.0775(17) 0.112(2) 0.0834(16) 0.0332(16) 0.0208(13) 0.0117(14)
C1 0.0467(12) 0.0418(10) 0.0396(10) -0.0009(8) 0.0087(8) 0.0006(9)
C2 0.0631(15) 0.0501(12) 0.0461(12) 0.0047(9) 0.0044(10) 0.0036(10)
C3 0.0727(16) 0.0458(12) 0.0633(15) 0.0098(11) 0.0129(12) 0.0024(11)
C4 0.0680(16) 0.0423(12) 0.0762(16) 0.0015(11) 0.0142(13) -0.0073(11)
C5 0.0564(14) 0.0491(12) 0.0573(13) -0.0053(10) 0.0034(10) -0.0101(10)
C6 0.0473(12) 0.0419(11) 0.0415(10) -0.0029(8) 0.0063(8) -0.0052(9)
C7 0.0470(12) 0.0451(11) 0.0376(10) -0.0057(8) 0.0012(9) -0.0062(9)
C8 0.0480(12) 0.0421(10) 0.0297(9) -0.0031(8) -0.0007(8) -0.0026(9)
C9 0.0509(12) 0.0460(11) 0.0315(9) -0.0025(8) -0.0019(8) -0.0072(9)
C10 0.0528(13) 0.0493(11) 0.0369(10) -0.0042(8) -0.0046(9) -0.0113(9)
C11 0.0472(12) 0.0530(12) 0.0373(11) -0.0048(9) -0.0037(9) -0.0016(9)
C12 0.0570(16) 0.0842(17) 0.0582(14) -0.0008(13) 0.0014(11) -0.0186(13)
C13 0.0688(15) 0.0489(12) 0.0414(11) -0.0071(9) -0.0067(10) -0.0150(10)
C14 0.0549(15) 0.0805(17) 0.0454(12) 0.0037(12) 0.0039(10) 0.0088(12)
C15 0.0612(14) 0.0435(11) 0.0420(11) -0.0009(9) -0.0003(9) -0.0100(10)
C16 0.0435(11) 0.0441(10) 0.0358(10) 0.0032(8) 0.0016(8) -0.0046(9)
C17 0.0544(14) 0.0501(12) 0.0528(12) 0.0013(10) 0.0035(10) 0.0051(10)
C18 0.0554(14) 0.0733(16) 0.0575(14) 0.0142(12) -0.0071(11) 0.0126(12)
C19 0.0587(15) 0.0820(17) 0.0410(12) 0.0030(11) -0.0081(10) 0.0012(12)
C20 0.0664(15) 0.0624(14) 0.0397(11) -0.0072(10) -0.0003(10) 0.0059(11)
C21 0.0554(13) 0.0476(12) 0.0409(11) 0.0027(9) -0.0017(9) 0.0049(10)

loop_
_atom_type_symbol
_atom_type_description
_atom_type_scat_dispersion_real
_atom_type_scat_dispersion_imag
_atom_type_scat_source
C C 0.0033 0.0016 'International Tables Vol C Tables 4.2.6.8 and 6.1.1.4'
H H 0.0000 0.0000 'International Tables Vol C Tables 4.2.6.8 and 6.1.1.4'
N N 0.0061 0.0033 'International Tables Vol C Tables 4.2.6.8 and 6.1.1.4'
O O 0.0106 0.0060 'International Tables Vol C Tables 4.2.6.8 and 6.1.1.4'
S S 0.1246 0.1234 'International Tables Vol C Tables 4.2.6.8 and 6.1.1.4'

loop_
_geom_angle_atom_site_label_1
_geom_angle_atom_site_label_2
_geom_angle_atom_site_label_3
_geom_angle
_geom_angle_site_symmetry_1
_geom_angle_site_symmetry_3
_geom_angle_publ_flag
C14 S1 C13 101.94(11) . . ?
C8 N1 C1 111.68(15) . . ?
C11 N1 C1 135.91(17) . . ?
C11 N1 C8 112.33(16) . . ?
C2 C1 N1 129.01(19) . . ?
C2 C1 C6 122.8(2) . . ?
C6 C1 N1 108.16(17) . . ?
C1 C2 H2 121.9 . . ?
C1 C2 C3 116.1(2) . . ?
C3 C2 H2 121.9 . . ?
C2 C3 H3 118.8 . . ?
C4 C3 C2 122.5(2) . . ?
C4 C3 H3 118.8 . . ?
C3 C4 H4 119.6 . . ?
C3 C4 C5 120.7(2) . . ?
C5 C4 H4 119.6 . . ?
C4 C5 H5 121.1 . . ?
C4 C5 C6 117.9(2) . . ?
C6 C5 H5 121.1 . . ?
C1 C6 C5 119.90(19) . . ?
C1 C6 C7 109.65(17) . . ?
C5 C6 C7 130.42(19) . . ?
O1 C7 C6 128.35(18) . . ?
O1 C7 C8 127.09(19) . . ?
C6 C7 C8 104.37(16) . . ?
N1 C8 C7 105.84(15) . . ?
C9 C8 N1 110.68(16) . . ?
C9 C8 C7 143.31(18) . . ?
C8 C9 C10 108.04(16) . . ?
C8 C9 C15 130.82(18) . . ?
C15 C9 C10 121.00(17) . . ?
C9 C10 C11 103.20(15) . . ?
C9 C10 C12 113.85(17) . . ?
C9 C10 C13 113.13(18) . . ?
C11 C10 C13 108.75(16) . . ?
C12 C10 C11 108.55(18) . . ?
C12 C10 C13 109.03(17) . . ?
O2 C11 N1 126.4(2) . . ?
O2 C11 C10 127.91(19) . . ?
N1 C11 C10 105.71(16) . . ?
C10 C12 H12A 109.5 . . ?
C10 C12 H12B 109.5 . . ?
C10 C12 H12C 109.5 . . ?
H12A C12 H12B 109.5 . . ?
H12A C12 H12C 109.5 . . ?
H12B C12 H12C 109.5 . . ?
S1 C13 H13A 108.2 . . ?
S1 C13 H13B 108.2 . . ?
C10 C13 S1 116.26(14) . . ?
C10 C13 H13A 108.2 . . ?
C10 C13 H13B 108.2 . . ?
H13A C13 H13B 107.4 . . ?
N2 C14 S1 177.1(2) . . ?
O3 C15 C9 118.07(18) . . ?
O3 C15 C16 119.68(19) . . ?
C9 C15 C16 122.25(17) . . ?
C17 C16 C15 117.94(18) . . ?
C21 C16 C15 122.42(18) . . ?
C21 C16 C17 119.63(18) . . ?
C16 C17 H17 119.8 . . ?
C18 C17 C16 120.4(2) . . ?
C18 C17 H17 119.8 . . ?
C17 C18 H18 120.2 . . ?
C19 C18 C17 119.5(2) . . ?
C19 C18 H18 120.2 . . ?
C18 C19 H19 119.7 . . ?
C20 C19 C18 120.6(2) . . ?
C20 C19 H19 119.7 . . ?
C19 C20 H20 119.8 . . ?
C19 C20 C21 120.3(2) . . ?
C21 C20 H20 119.8 . . ?
C16 C21 C20 119.5(2) . . ?
C16 C21 H21 120.3 . . ?
C20 C21 H21 120.3 . . ?

loop_
_geom_bond_atom_site_label_1
_geom_bond_atom_site_label_2
_geom_bond_distance
_geom_bond_site_symmetry_2
_geom_bond_publ_flag
S1 C13 1.816(2) . ?
S1 C14 1.677(3) . ?
O1 C7 1.207(2) . ?
O2 C11 1.206(2) . ?
O3 C15 1.226(2) . ?
N1 C1 1.411(3) . ?
N1 C8 1.402(2) . ?
N1 C11 1.374(2) . ?
N2 C14 1.139(3) . ?
C1 C2 1.374(3) . ?
C1 C6 1.393(3) . ?
C2 H2 0.9300 . ?
C2 C3 1.387(3) . ?
C3 H3 0.9300 . ?
C3 C4 1.382(3) . ?
C4 H4 0.9300 . ?
C4 C5 1.383(3) . ?
C5 H5 0.9300 . ?
C5 C6 1.394(3) . ?
C6 C7 1.473(3) . ?
C7 C8 1.517(3) . ?
C8 C9 1.351(3) . ?
C9 C10 1.526(3) . ?
C9 C15 1.476(3) . ?
C10 C11 1.538(3) . ?
C10 C12 1.536(3) . ?
C10 C13 1.541(3) . ?
C12 H12A 0.9600 . ?
C12 H12B 0.9600 . ?
C12 H12C 0.9600 . ?
C13 H13A 0.9700 . ?
C13 H13B 0.9700 . ?
C15 C16 1.482(3) . ?
C16 C17 1.388(3) . ?
C16 C21 1.383(3) . ?
C17 H17 0.9300 . ?
C17 C18 1.378(3) . ?
C18 H18 0.9300 . ?
C18 C19 1.376(3) . ?
C19 H19 0.9300 . ?
C19 C20 1.369(3) . ?
C20 H20 0.9300 . ?
C20 C21 1.387(3) . ?
C21 H21 0.9300 . ?

loop_
_geom_torsion_atom_site_label_1
_geom_torsion_atom_site_label_2
_geom_torsion_atom_site_label_3
_geom_torsion_atom_site_label_4
_geom_torsion
_geom_torsion_site_symmetry_1
_geom_torsion_site_symmetry_2
_geom_torsion_site_symmetry_3
_geom_torsion_site_symmetry_4
_geom_torsion_publ_flag
O1 C7 C8 N1 -170.4(2) . . . . ?
O1 C7 C8 C9 3.8(4) . . . . ?
O3 C15 C16 C17 33.4(3) . . . . ?
O3 C15 C16 C21 -145.1(2) . . . . ?
N1 C1 C2 C3 178.9(2) . . . . ?
N1 C1 C6 C5 -177.97(18) . . . . ?
N1 C1 C6 C7 3.9(2) . . . . ?
N1 C8 C9 C10 2.3(2) . . . . ?
N1 C8 C9 C15 178.0(2) . . . . ?
C1 N1 C8 C7 -2.9(2) . . . . ?
C1 N1 C8 C9 -179.24(17) . . . . ?
C1 N1 C11 O2 -2.1(4) . . . . ?
C1 N1 C11 C10 177.0(2) . . . . ?
C1 C2 C3 C4 -0.5(3) . . . . ?
C1 C6 C7 O1 169.9(2) . . . . ?
C1 C6 C7 C8 -5.5(2) . . . . ?
C2 C1 C6 C5 2.5(3) . . . . ?
C2 C1 C6 C7 -175.67(19) . . . . ?
C2 C3 C4 C5 2.0(4) . . . . ?
C3 C4 C5 C6 -1.1(3) . . . . ?
C4 C5 C6 C1 -1.0(3) . . . . ?
C4 C5 C6 C7 176.7(2) . . . . ?
C5 C6 C7 O1 -8.1(4) . . . . ?
C5 C6 C7 C8 176.6(2) . . . . ?
C6 C1 C2 C3 -1.7(3) . . . . ?
C6 C7 C8 N1 5.0(2) . . . . ?
C6 C7 C8 C9 179.2(3) . . . . ?
C7 C8 C9 C10 -171.7(3) . . . . ?
C7 C8 C9 C15 3.9(5) . . . . ?
C8 N1 C1 C2 179.0(2) . . . . ?
C8 N1 C1 C6 -0.5(2) . . . . ?
C8 N1 C11 O2 -178.5(2) . . . . ?
C8 N1 C11 C10 0.6(2) . . . . ?
C8 C9 C10 C11 -1.8(2) . . . . ?
C8 C9 C10 C12 -119.3(2) . . . . ?
C8 C9 C10 C13 115.50(19) . . . . ?
C8 C9 C15 O3 -159.7(2) . . . . ?
C8 C9 C15 C16 20.0(4) . . . . ?
C9 C10 C11 O2 179.8(2) . . . . ?
C9 C10 C11 N1 0.7(2) . . . . ?
C9 C10 C13 S1 -41.3(2) . . . . ?
C9 C15 C16 C17 -146.2(2) . . . . ?
C9 C15 C16 C21 35.3(3) . . . . ?
C10 C9 C15 O3 15.5(3) . . . . ?
C10 C9 C15 C16 -164.85(19) . . . . ?
C11 N1 C1 C2 2.6(4) . . . . ?
C11 N1 C1 C6 -176.9(2) . . . . ?
C11 N1 C8 C7 174.38(16) . . . . ?
C11 N1 C8 C9 -1.9(2) . . . . ?
C11 C10 C13 S1 72.75(19) . . . . ?
C12 C10 C11 O2 -59.1(3) . . . . ?
C12 C10 C11 N1 121.83(18) . . . . ?
C12 C10 C13 S1 -169.06(15) . . . . ?
C13 C10 C11 O2 59.4(3) . . . . ?
C13 C10 C11 N1 -119.67(18) . . . . ?
C14 S1 C13 C10 -69.63(18) . . . . ?
C15 C9 C10 C11 -178.02(18) . . . . ?
C15 C9 C10 C12 64.5(3) . . . . ?
C15 C9 C10 C13 -60.7(2) . . . . ?
C15 C16 C17 C18 -179.6(2) . . . . ?
C15 C16 C21 C20 179.6(2) . . . . ?
C16 C17 C18 C19 -0.1(4) . . . . ?
C17 C16 C21 C20 1.1(3) . . . . ?
C17 C18 C19 C20 1.3(4) . . . . ?
C18 C19 C20 C21 -1.3(4) . . . . ?
C19 C20 C21 C16 0.1(3) . . . . ?
C21 C16 C17 C18 -1.1(3) . . . . ?
